data_7117207
loop_
_publ_author_name
'Samantha G. Eaves'
'Sam J. Hart'
'Adrian C. Whitwood'
'Dmitry S. Yufit'
'Paul J. Low'
'Jason M. Lynam'

_publ_section_title
;
 Rapid Markovnikov addition of HCl to a pendant alkyne: evidence for a
 quinoidal cumulene
;
_journal_name_full Chem.Commun.
_journal_page_first 9362
_journal_paper_doi 10.1039/C4cc09696G
_journal_volume 51
_journal_year 2015
_chemical_formula_moiety 'C60 H50 Cl2 P4 Ru, 2(C H2 Cl2)'
_chemical_formula_sum 'C62 H54 Cl6 P4 Ru'
_chemical_formula_weight 1236.70
_chemical_name_systematic
;
 ? 
;
_space_group_crystal_system triclinic
_space_group_IT_number 2
_space_group_name_Hall '-P 1'
_space_group_name_H-M_alt 'P -1'
_symmetry_space_group_name_Hall '-P 1'
_symmetry_space_group_name_H-M 'P -1'
_atom_sites_solution_hydrogens geom
_atom_sites_solution_primary iterative
_atom_sites_solution_secondary difmap
_audit_creation_date 2013-03-19
_audit_creation_method
;
  Olex2 1.2-beta
  (compiled Mar 13 2013 19:31:35, GUI svn.r4414)
;
_audit_update_record
;
2014-10-14 deposited with the CCDC.
2014-12-22 downloaded from the CCDC.
;
_cell_angle_alpha 67.588(5)
_cell_angle_beta 85.054(5)
_cell_angle_gamma 78.028(5)
_cell_formula_units_Z 2
_cell_length_a 12.3129(7)
_cell_length_b 14.9215(8)
_cell_length_c 18.0053(11)
_cell_measurement_reflns_used 2586
_cell_measurement_temperature 120
_cell_measurement_theta_max 20.7020
_cell_measurement_theta_min 2.9550
_cell_volume 2991.6(3)
_computing_cell_refinement
;
CrysAlisPro, Agilent Technologies,
Version 1.171.36.28 (release 01-02-2013 CrysAlis171 .NET)
(compiled Feb  1 2013,16:14:44)
;
_computing_data_collection
;
CrysAlisPro, Agilent Technologies,
Version 1.171.36.28 (release 01-02-2013 CrysAlis171 .NET)
(compiled Feb  1 2013,16:14:44)
;
_computing_data_reduction
;
CrysAlisPro, Agilent Technologies,
Version 1.171.36.28 (release 01-02-2013 CrysAlis171 .NET)
(compiled Feb  1 2013,16:14:44)
;
_computing_molecular_graphics
;
O. V. Dolomanov, L. J. Bourhis, R. J. Gildea, J. A. K. Howard and H. Puschmann,
OLEX2: a complete structure solution, refinement and analysis program.
J. Appl. Cryst. (2009). 42, 339-341.
;
_computing_publication_material
;
O. V. Dolomanov, L. J. Bourhis, R. J. Gildea, J. A. K. Howard and H. Puschmann,
OLEX2: a complete structure solution, refinement and analysis program.
J. Appl. Cryst. (2009). 42, 339-341.
;
_computing_structure_refinement
;
XL, G.M. Sheldrick, Acta Cryst.
(2008). A64, 112-122
;
_computing_structure_solution 'SUPERFLIP, J. Appl. Cryst. (2007) 40, 786-790'
_diffrn_ambient_temperature 120
_diffrn_detector CCD
_diffrn_detector_area_resol_mean 16.1511
_diffrn_detector_type Sapphire3
_diffrn_measured_fraction_theta_full 0.9992
_diffrn_measured_fraction_theta_max 0.9017
_diffrn_measurement_details
;
  1 omega  -85.00  -34.00   1.0000   30.0000
omega____ theta____ kappa____ phi______ frames
    -      -26.1867 -179.0000 -150.0000 51

  2 omega  -95.00  -66.00   1.0000   30.0000
omega____ theta____ kappa____ phi______ frames
    -      -26.1867  -57.0000  120.0000 29

  3 omega  -95.00  -11.00   1.0000   30.0000
omega____ theta____ kappa____ phi______ frames
    -      -26.1867  -57.0000  150.0000 84

  4 omega  -47.00   43.00   1.0000   30.0000
omega____ theta____ kappa____ phi______ frames
    -      -26.1867   57.0000  -90.0000 90

  5 omega   62.00  102.00   1.0000   30.0000
omega____ theta____ kappa____ phi______ frames
    -       26.9679  179.0000 -150.0000 40

  6 omega   14.00   39.00   1.0000   30.0000
omega____ theta____ kappa____ phi______ frames
    -       26.9679 -118.0000 -138.0000 25

  7 omega   32.00   80.00   1.0000   30.0000
omega____ theta____ kappa____ phi______ frames
    -       26.9679 -118.0000   52.0000 48

  8 omega   50.00   77.00   1.0000   30.0000
omega____ theta____ kappa____ phi______ frames
    -       26.9679 -118.0000 -138.0000 27

  9 omega   15.00   69.00   1.0000   30.0000
omega____ theta____ kappa____ phi______ frames
    -       26.9679 -100.0000  -90.0000 54

 10 omega   -6.00   96.00   1.0000   30.0000
omega____ theta____ kappa____ phi______ frames
    -       26.9679   19.0000   90.0000 102

 11 omega  -48.00   43.00   1.0000   30.0000
omega____ theta____ kappa____ phi______ frames
    -      -26.1867   57.0000   60.0000 91

 12 omega  -96.00  -71.00   1.0000   30.0000
omega____ theta____ kappa____ phi______ frames
    -      -26.1867  -77.0000   30.0000 25

 13 omega  -95.00   -5.00   1.0000   30.0000
omega____ theta____ kappa____ phi______ frames
    -      -26.1867  -57.0000  -90.0000 90
;
_diffrn_measurement_device '3-circle diffractometer'
_diffrn_measurement_device_type 'Xcalibur, Sapphire3, Gemini ultra'
_diffrn_measurement_method \w-scan
_diffrn_orient_matrix_UB_11 -0.0300902000
_diffrn_orient_matrix_UB_12 0.0476244000
_diffrn_orient_matrix_UB_13 -0.0041144000
_diffrn_orient_matrix_UB_21 0.0106995000
_diffrn_orient_matrix_UB_22 0.0171366000
_diffrn_orient_matrix_UB_23 -0.0419635000
_diffrn_orient_matrix_UB_31 -0.0494773000
_diffrn_orient_matrix_UB_32 -0.0134439000
_diffrn_orient_matrix_UB_33 -0.0061727000
_diffrn_radiation_collimation monochromator
_diffrn_radiation_monochromator graphite
_diffrn_radiation_type 'Mo K\a'
_diffrn_radiation_wavelength 0.7107
_diffrn_radiation_xray_symbol Mo
_diffrn_reflns_av_R_equivalents 0.1584
_diffrn_reflns_av_unetI/netI 0.1937
_diffrn_reflns_limit_h_max 15
_diffrn_reflns_limit_h_min -15
_diffrn_reflns_limit_k_max 18
_diffrn_reflns_limit_k_min -18
_diffrn_reflns_limit_l_max 22
_diffrn_reflns_limit_l_min -22
_diffrn_reflns_number 37868
_diffrn_reflns_theta_full 26.00
_diffrn_reflns_theta_max 26.00
_diffrn_reflns_theta_min 2.66
_diffrn_source 'Enhance (Mo) X-ray Source'
_diffrn_source_type 'sealed tube'
_exptl_absorpt_coefficient_mu 0.675
_exptl_absorpt_correction_T_max 0.965
_exptl_absorpt_correction_T_min 0.906
_exptl_absorpt_correction_type analytical
_exptl_absorpt_process_details
;
CrysAlisPro, Agilent Technologies,
Version 1.171.36.28 (release 01-02-2013 CrysAlis171 .NET)
(compiled Feb  1 2013,16:14:44)
Analytical numeric absorption correction using a multifaceted crystal
model based on expressions derived by R.C. Clark & J.S. Reid.
(Clark, R. C. & Reid, J. S. (1995). Acta Cryst. A51, 887-897)
;
_exptl_crystal_colour 'dull brownish yellow'
_exptl_crystal_colour_lustre dull
_exptl_crystal_colour_modifier brownish
_exptl_crystal_colour_primary yellow
_exptl_crystal_density_diffrn 1.373
_exptl_crystal_density_method 'not measured'
_exptl_crystal_description irregular
_exptl_crystal_F_000 1264
_exptl_crystal_size_max 0.1711
_exptl_crystal_size_mid 0.1442
_exptl_crystal_size_min 0.0487
_refine_diff_density_max 1.856
_refine_diff_density_min -0.784
_refine_diff_density_rms 0.159
_refine_ls_extinction_method none
_refine_ls_goodness_of_fit_ref 1.039
_refine_ls_hydrogen_treatment constr
_refine_ls_matrix_type full
_refine_ls_number_parameters 579
_refine_ls_number_reflns 11752
_refine_ls_number_restraints 12
_refine_ls_restrained_S_all 1.039
_refine_ls_R_factor_all 0.1876
_refine_ls_R_factor_gt 0.0999
_refine_ls_shift/su_max 0.001
_refine_ls_shift/su_mean 0.000
_refine_ls_structure_factor_coef Fsqd
_refine_ls_weighting_details 'calc w=1/[\s^2^(Fo^2^)+(0.1300P)^2^+0.0000P] where P=(Fo^2^+2Fc^2^)/3'
_refine_ls_weighting_scheme calc
_refine_ls_wR_factor_gt 0.2459
_refine_ls_wR_factor_ref 0.3129
_reflns_number_gt 5633
_reflns_number_total 11752
_reflns_threshold_expression >2sigma(I)
_cod_data_source_file c4cc09696g2.cif
_cod_data_source_block '[6a]_13srv100'
_cod_database_code 7117207
_chemical_oxdiff_formula 'C63 H52 Cl8 P4 Ru1'
_reflns_odcompleteness_completeness 99.92
_reflns_odcompleteness_iscentric 1
_reflns_odcompleteness_theta 30.44
_olex2_refinement_description
;
1. Fixed Uiso
 At 1.2 times of:
  All C(H) groups, All C(H,H) groups
2. Uiso/Uaniso restraints and constraints
Uanis(C1) \\sim Ueq, Uanis(C2) \\sim Ueq: with sigma of 0.005 and sigma for terminal atoms of 0.05
3. Others
 Fixed Sof: Cl5A(0.25) Cl6A(0.25) C2SA(0.25) H2SC(0.25) H2SD(0.25) Cl5B(0.25)
 Cl6B(0.25) C2SB(0.25) H2SA(0.25) H2SB(0.25) Cl7A(0.25) Cl7B(0.25) Cl8A(0.25)
 Cl8B(0.25) C3S(0.5) H3SA(0.5) H3SB(0.5)
4.a Riding coordinates:
 C3S(H3SA,H3SB)
4.b Secondary CH2 refined with riding coordinates:
 C11(H11A,H11B), C12(H12A,H12B), C1S(H1SA,H1SB), C2SA(H2SC,H2SD), C2SB(H2SA,
 H2SB)
4.c Aromatic/amide H refined with riding coordinates:
 C4(H4), C5(H5), C7(H7), C8(H8), C22(H22), C23(H23), C24(H24), C25(H25),
 C26(H26), C32(H32), C33(H33), C34(H34), C35(H35), C36(H36), C42(H42), C43(H43),
  C44(H44), C45(H45), C46(H46), C52(H52), C53(H53), C54(H54), C55(H55),
 C56(H56), C62(H62), C63(H63), C64(H64), C65(H65), C66(H66), C72(H72), C73(H73),
  C74(H74), C75(H75), C76(H76), C82(H82), C83(H83), C84(H84), C85(H85),
 C86(H86), C92(H92), C93(H93), C94(H94), C95(H95), C96(H96)
4.d Fitted hexagon refined as free rotating group:
 C21(C22,C23,C24,C25,C26), C31(C32,C33,C34,C35,C36), C41(C42,C43,C44,C45,C46),
 C51(C52,C53,C54,C55,C56), C61(C62,C63,C64,C65,C66), C71(C72,C73,C74,C75,C76),
 C81(C82,C83,C84,C85,C86), C91(C92,C93,C94,C95,C96)
4.e X=CH2 refined with riding coordinates:
 C10(H10A,H10B)
;

loop_
_space_group_symop_id
_space_group_symop_operation_xyz
1 'x, y, z'
2 '-x, -y, -z'

loop_
_atom_site_label
_atom_site_type_symbol
_atom_site_fract_x
_atom_site_fract_y
_atom_site_fract_z
_atom_site_U_iso_or_equiv
_atom_site_adp_type
_atom_site_occupancy
_atom_site_symmetry_multiplicity
_atom_site_calc_flag
_atom_site_refinement_flags
_atom_site_disorder_assembly
_atom_site_disorder_group
Ru1 Ru 0.17520(6) 0.28486(5) 0.30243(4) 0.0310(3) Uani 1 1 d . . .
Cl1 Cl 0.32320(19) 0.25669(18) 0.39913(14) 0.0394(6) Uani 1 1 d . . .
Cl2 Cl -0.2712(3) 0.2575(2) -0.1124(2) 0.0716(9) Uani 1 1 d . . .
P1 P 0.24486(19) 0.11566(17) 0.32707(14) 0.0295(6) Uani 1 1 d . . .
P2 P 0.08661(19) 0.19055(17) 0.41749(14) 0.0306(6) Uani 1 1 d . . .
P3 P 0.10705(19) 0.44987(17) 0.28197(14) 0.0309(6) Uani 1 1 d . . .
P4 P 0.2494(2) 0.38391(18) 0.18055(14) 0.0322(6) Uani 1 1 d . . .
C1 C 0.0516(8) 0.3019(6) 0.2268(6) 0.032(2) Uani 1 1 d U . .
C2 C -0.0114(9) 0.3084(7) 0.1836(7) 0.045(3) Uani 1 1 d U . .
C3 C -0.0864(8) 0.2975(7) 0.1290(6) 0.041(2) Uani 1 1 d . . .
C4 C -0.0501(8) 0.2806(7) 0.0570(6) 0.040(2) Uani 1 1 d . . .
H4 H 0.0256 0.2791 0.0409 0.048 Uiso 1 1 calc R . .
C5 C -0.1202(8) 0.2672(7) 0.0127(6) 0.040(2) Uani 1 1 d . . .
H5 H -0.0925 0.2564 -0.0346 0.049 Uiso 1 1 calc R . .
C6 C -0.2332(9) 0.2679(7) 0.0310(7) 0.048(3) Uani 1 1 d . . .
C7 C -0.2735(10) 0.2884(8) 0.0985(7) 0.054(3) Uani 1 1 d . . .
H7 H -0.3501 0.2916 0.1121 0.065 Uiso 1 1 calc R . .
C8 C -0.2033(9) 0.3041(8) 0.1456(7) 0.055(3) Uani 1 1 d . . .
H8 H -0.2330 0.3198 0.1906 0.066 Uiso 1 1 calc R . .
C9 C -0.3108(10) 0.2449(7) -0.0141(7) 0.052(3) Uani 1 1 d . . .
C10 C -0.4050(9) 0.2120(10) 0.0113(9) 0.076(4) Uani 1 1 d . . .
H10A H -0.4296 0.2005 0.0651 0.091 Uiso 1 1 calc R . .
H10B H -0.4476 0.2000 -0.0243 0.091 Uiso 1 1 calc R . .
C11 C 0.1798(8) 0.0706(7) 0.4283(5) 0.037(2) Uani 1 1 d . . .
H11A H 0.2340 0.0485 0.4722 0.045 Uiso 1 1 calc R . .
H11B H 0.1382 0.0178 0.4354 0.045 Uiso 1 1 calc R . .
C12 C 0.1492(8) 0.4962(7) 0.1763(5) 0.037(2) Uani 1 1 d . . .
H12A H 0.1848 0.5544 0.1620 0.044 Uiso 1 1 calc R . .
H12B H 0.0869 0.5115 0.1394 0.044 Uiso 1 1 calc R . .
C21 C 0.3939(4) 0.0629(5) 0.3415(4) 0.036(2) Uani 1 1 d G . .
C22 C 0.4350(5) -0.0179(5) 0.4093(3) 0.052(3) Uani 1 1 d G . .
H22 H 0.3862 -0.0448 0.4522 0.062 Uiso 1 1 calc R . .
C23 C 0.5474(5) -0.0594(4) 0.4144(4) 0.053(3) Uani 1 1 d G . .
H23 H 0.5755 -0.1146 0.4607 0.064 Uiso 1 1 calc R . .
C24 C 0.6188(4) -0.0200(5) 0.3516(5) 0.056(3) Uani 1 1 d G . .
H24 H 0.6957 -0.0483 0.3550 0.068 Uiso 1 1 calc R . .
C25 C 0.5777(5) 0.0608(5) 0.2837(4) 0.066(4) Uani 1 1 d G . .
H25 H 0.6265 0.0877 0.2408 0.080 Uiso 1 1 calc R . .
C26 C 0.4653(5) 0.1022(4) 0.2787(3) 0.049(3) Uani 1 1 d G . .
H26 H 0.4372 0.1575 0.2323 0.059 Uiso 1 1 calc R . .
C31 C 0.2032(5) 0.0436(4) 0.2750(4) 0.035(2) Uani 1 1 d G . .
C32 C 0.2235(5) -0.0589(4) 0.3097(3) 0.044(3) Uani 1 1 d G . .
H32 H 0.2565 -0.0918 0.3613 0.052 Uiso 1 1 calc R . .
C33 C 0.1957(6) -0.1134(3) 0.2689(4) 0.056(3) Uani 1 1 d G . .
H33 H 0.2096 -0.1835 0.2926 0.067 Uiso 1 1 calc R . .
C34 C 0.1475(6) -0.0654(5) 0.1934(4) 0.055(3) Uani 1 1 d G . .
H34 H 0.1285 -0.1026 0.1656 0.066 Uiso 1 1 calc R . .
C35 C 0.1271(6) 0.0372(5) 0.1588(3) 0.055(3) Uani 1 1 d G . .
H35 H 0.0942 0.0700 0.1072 0.067 Uiso 1 1 calc R . .
C36 C 0.1550(5) 0.0916(3) 0.1996(4) 0.041(2) Uani 1 1 d G . .
H36 H 0.1410 0.1617 0.1759 0.049 Uiso 1 1 calc R . .
C41 C 0.0900(5) 0.1967(5) 0.5155(3) 0.035(2) Uani 1 1 d G . .
C42 C 0.0660(5) 0.1185(4) 0.5832(4) 0.038(2) Uani 1 1 d G . .
H42 H 0.0468 0.0629 0.5776 0.046 Uiso 1 1 calc R . .
C43 C 0.0700(5) 0.1217(4) 0.6591(3) 0.043(3) Uani 1 1 d G . .
H43 H 0.0535 0.0682 0.7054 0.052 Uiso 1 1 calc R . .
C44 C 0.0981(6) 0.2030(5) 0.6672(3) 0.051(3) Uani 1 1 d G . .
H44 H 0.1008 0.2051 0.7190 0.061 Uiso 1 1 calc R . .
C45 C 0.1221(6) 0.2812(4) 0.5995(4) 0.049(3) Uani 1 1 d G . .
H45 H 0.1413 0.3367 0.6050 0.059 Uiso 1 1 calc R . .
C46 C 0.1181(5) 0.2780(4) 0.5236(3) 0.038(2) Uani 1 1 d G . .
H46 H 0.1346 0.3314 0.4773 0.045 Uiso 1 1 calc R . .
C51 C -0.0567(4) 0.1734(5) 0.4125(4) 0.036(2) Uani 1 1 d G . .
C52 C -0.0817(4) 0.1393(5) 0.3553(3) 0.041(2) Uani 1 1 d G . .
H52 H -0.0242 0.1188 0.3233 0.049 Uiso 1 1 calc R . .
C53 C -0.1910(5) 0.1353(5) 0.3450(3) 0.043(3) Uani 1 1 d G . .
H53 H -0.2081 0.1121 0.3059 0.051 Uiso 1 1 calc R . .
C54 C -0.2751(4) 0.1653(5) 0.3919(4) 0.049(3) Uani 1 1 d G . .
H54 H -0.3498 0.1626 0.3849 0.059 Uiso 1 1 calc R . .
C55 C -0.2501(4) 0.1993(5) 0.4491(4) 0.043(3) Uani 1 1 d G . .
H55 H -0.3076 0.2199 0.4812 0.051 Uiso 1 1 calc R . .
C56 C -0.1408(5) 0.2034(5) 0.4594(3) 0.039(2) Uani 1 1 d G . .
H56 H -0.1237 0.2266 0.4985 0.047 Uiso 1 1 calc R . .
C61 C -0.0421(4) 0.5004(4) 0.2847(4) 0.036(2) Uani 1 1 d G . .
C62 C -0.0821(5) 0.6017(4) 0.2541(4) 0.039(2) Uani 1 1 d G . .
H62 H -0.0324 0.6459 0.2299 0.047 Uiso 1 1 calc R . .
C63 C -0.1948(5) 0.6382(3) 0.2590(4) 0.041(2) Uani 1 1 d G . .
H63 H -0.2222 0.7074 0.2381 0.050 Uiso 1 1 calc R . .
C64 C -0.2675(4) 0.5734(5) 0.2945(4) 0.046(3) Uani 1 1 d G . .
H64 H -0.3445 0.5984 0.2979 0.055 Uiso 1 1 calc R . .
C65 C -0.2275(5) 0.4722(4) 0.3251(4) 0.056(3) Uani 1 1 d G . .
H65 H -0.2772 0.4279 0.3494 0.067 Uiso 1 1 calc R . .
C66 C -0.1148(5) 0.4357(3) 0.3202(4) 0.049(3) Uani 1 1 d G . .
H66 H -0.0874 0.3665 0.3411 0.059 Uiso 1 1 calc R . .
C71 C 0.1659(5) 0.5170(4) 0.3310(3) 0.032(2) Uani 1 1 d G . .
C72 C 0.2649(5) 0.5499(5) 0.3034(3) 0.039(2) Uani 1 1 d G . .
H72 H 0.3018 0.5395 0.2580 0.047 Uiso 1 1 calc R . .
C73 C 0.3100(4) 0.5981(5) 0.3423(4) 0.048(3) Uani 1 1 d G . .
H73 H 0.3777 0.6206 0.3234 0.058 Uiso 1 1 calc R . .
C74 C 0.2561(5) 0.6134(4) 0.4087(4) 0.046(3) Uani 1 1 d G . .
H74 H 0.2870 0.6463 0.4353 0.055 Uiso 1 1 calc R . .
C75 C 0.1571(5) 0.5804(5) 0.4363(3) 0.042(3) Uani 1 1 d G . .
H75 H 0.1203 0.5909 0.4817 0.051 Uiso 1 1 calc R . .
C76 C 0.1120(4) 0.5322(5) 0.3974(4) 0.041(2) Uani 1 1 d G . .
H76 H 0.0444 0.5097 0.4163 0.049 Uiso 1 1 calc R . .
C81 C 0.3854(4) 0.4183(5) 0.1690(4) 0.035(2) Uani 1 1 d G . .
C82 C 0.4591(6) 0.3737(4) 0.2328(3) 0.049(3) Uani 1 1 d G . .
H82 H 0.4418 0.3207 0.2792 0.059 Uiso 1 1 calc R . .
C83 C 0.5579(5) 0.4065(5) 0.2287(4) 0.055(3) Uani 1 1 d G . .
H83 H 0.6083 0.3760 0.2723 0.066 Uiso 1 1 calc R . .
C84 C 0.5831(4) 0.4840(5) 0.1608(4) 0.058(3) Uani 1 1 d G . .
H84 H 0.6507 0.5064 0.1581 0.069 Uiso 1 1 calc R . .
C85 C 0.5095(6) 0.5286(5) 0.0970(4) 0.052(3) Uani 1 1 d G . .
H85 H 0.5267 0.5815 0.0506 0.062 Uiso 1 1 calc R . .
C86 C 0.4106(5) 0.4958(5) 0.1011(3) 0.044(3) Uani 1 1 d G . .
H86 H 0.3603 0.5263 0.0575 0.053 Uiso 1 1 calc R . .
C91 C 0.2350(6) 0.3701(5) 0.0845(3) 0.040(2) Uani 1 1 d G . .
C92 C 0.2858(6) 0.2811(4) 0.0779(3) 0.055(3) Uani 1 1 d G . .
H92 H 0.3259 0.2301 0.1220 0.066 Uiso 1 1 calc R . .
C93 C 0.2780(6) 0.2666(4) 0.0069(4) 0.052(3) Uani 1 1 d G . .
H93 H 0.3127 0.2058 0.0023 0.062 Uiso 1 1 calc R . .
C94 C 0.2193(6) 0.3412(5) -0.0576(3) 0.049(3) Uani 1 1 d G . .
H94 H 0.2140 0.3314 -0.1061 0.059 Uiso 1 1 calc R . .
C95 C 0.1686(5) 0.4302(5) -0.0510(3) 0.049(3) Uani 1 1 d G . .
H95 H 0.1285 0.4812 -0.0950 0.059 Uiso 1 1 calc R . .
C96 C 0.1764(5) 0.4446(4) 0.0201(4) 0.041(2) Uani 1 1 d G . .
H96 H 0.1417 0.5055 0.0246 0.049 Uiso 1 1 calc R . .
Cl3 Cl 0.4732(3) 0.2829(2) 0.6034(2) 0.0755(10) Uani 1 1 d . . .
Cl4 Cl 0.5252(2) 0.4136(2) 0.4422(2) 0.0685(9) Uani 1 1 d . . .
C1S C 0.4184(10) 0.3710(10) 0.5117(8) 0.069(4) Uani 1 1 d . . .
H1SA H 0.3703 0.4276 0.5212 0.082 Uiso 1 1 calc R . .
H1SB H 0.3720 0.3415 0.4885 0.082 Uiso 1 1 calc R . .
Cl5A Cl 0.4615(12) 1.0158(10) 0.1060(8) 0.056(4) Uiso 0.25 1 d P A 1
Cl6A Cl 0.5679(8) 0.8211(7) 0.1586(6) 0.029(2) Uiso 0.25 1 d P A 1
C2SA C 0.486(4) 0.918(4) 0.187(3) 0.033(13) Uiso 0.25 1 d P A 1
H2SC H 0.4156 0.8984 0.2125 0.040 Uiso 0.25 1 calc PR A 1
H2SD H 0.5272 0.9300 0.2261 0.040 Uiso 0.25 1 calc PR A 1
Cl5B Cl 0.4278(11) 1.0053(9) 0.0993(7) 0.044(3) Uiso 0.25 1 d P B 2
Cl6B Cl 0.5341(8) 0.7982(7) 0.1790(6) 0.030(2) Uiso 0.25 1 d P B 2
C2SB C 0.468(4) 0.900(3) 0.183(3) 0.026(12) Uiso 0.25 1 d P B 2
H2SA H 0.5134 0.9182 0.2156 0.031 Uiso 0.25 1 calc PR B 2
H2SB H 0.3994 0.8852 0.2142 0.031 Uiso 0.25 1 calc PR B 2
Cl7A Cl 0.8086(8) 1.0141(7) 0.1467(6) 0.037(2) Uiso 0.25 1 d P C 1
Cl7B Cl 0.7645(8) 0.9871(7) 0.1539(5) 0.031(2) Uiso 0.25 1 d P C 2
Cl8A Cl 0.9253(8) 0.8931(7) 0.0658(5) 0.028(2) Uiso 0.25 1 d P C 1
Cl8B Cl 0.8861(8) 0.8672(7) 0.0757(5) 0.031(2) Uiso 0.25 1 d P C 2
C3S C 0.8106(15) 0.9910(13) 0.0618(11) 0.035(4) Uiso 0.50 1 d P . .
H3SA H 0.7418 0.9710 0.0579 0.042 Uiso 0.50 1 d PR C .
H3SB H 0.8185 1.0498 0.0154 0.042 Uiso 0.50 1 d PR . .

loop_
_atom_site_aniso_label
_atom_site_aniso_U_11
_atom_site_aniso_U_22
_atom_site_aniso_U_33
_atom_site_aniso_U_23
_atom_site_aniso_U_13
_atom_site_aniso_U_12
Ru1 0.0317(4) 0.0315(4) 0.0292(5) -0.0133(3) -0.0009(3) -0.0003(3)
Cl1 0.0381(13) 0.0448(14) 0.0358(14) -0.0180(12) -0.0025(10) -0.0019(11)
Cl2 0.085(2) 0.075(2) 0.062(2) -0.0363(18) -0.0138(17) -0.0031(18)
P1 0.0295(13) 0.0280(13) 0.0274(13) -0.0097(11) -0.0001(10) 0.0010(10)
P2 0.0300(13) 0.0313(13) 0.0296(14) -0.0135(11) 0.0007(10) -0.0001(11)
P3 0.0304(13) 0.0302(13) 0.0292(13) -0.0112(11) -0.0030(10) 0.0017(10)
P4 0.0361(14) 0.0320(13) 0.0277(14) -0.0135(11) 0.0008(10) -0.0009(11)
C1 0.037(4) 0.026(4) 0.031(4) -0.013(3) 0.010(3) -0.005(3)
C2 0.040(4) 0.042(4) 0.047(4) -0.012(4) 0.003(4) -0.003(3)
C3 0.039(6) 0.038(6) 0.040(6) -0.010(5) -0.013(5) -0.002(5)
C4 0.044(6) 0.035(6) 0.037(6) -0.010(5) 0.006(5) -0.009(5)
C5 0.052(7) 0.029(5) 0.038(6) -0.009(5) -0.008(5) -0.008(5)
C6 0.060(7) 0.036(6) 0.043(7) -0.008(5) -0.023(5) -0.004(5)
C7 0.060(7) 0.059(7) 0.043(7) -0.021(6) -0.007(6) -0.004(6)
C8 0.058(7) 0.042(6) 0.056(8) -0.007(6) -0.014(6) -0.005(6)
C9 0.070(8) 0.036(6) 0.045(7) -0.010(5) -0.026(6) 0.002(6)
C10 0.039(7) 0.123(12) 0.094(11) -0.064(10) -0.011(7) -0.025(8)
C11 0.034(5) 0.043(6) 0.030(5) -0.016(5) -0.005(4) 0.011(4)
C12 0.040(6) 0.032(5) 0.028(5) -0.003(4) -0.008(4) 0.003(4)
C21 0.033(5) 0.032(5) 0.041(6) -0.015(5) 0.003(4) -0.004(4)
C22 0.044(6) 0.047(7) 0.048(7) -0.004(6) -0.001(5) 0.001(5)
C23 0.038(6) 0.052(7) 0.064(8) -0.012(6) -0.017(5) -0.008(5)
C24 0.029(6) 0.060(7) 0.085(9) -0.036(7) -0.006(6) 0.001(5)
C25 0.049(7) 0.084(9) 0.049(8) -0.012(7) 0.003(6) -0.003(7)
C26 0.038(6) 0.064(7) 0.045(7) -0.022(6) -0.002(5) -0.002(5)
C31 0.025(5) 0.046(6) 0.034(6) -0.021(5) 0.006(4) 0.005(4)
C32 0.044(6) 0.039(6) 0.046(7) -0.016(5) -0.007(5) 0.001(5)
C33 0.062(8) 0.045(7) 0.073(9) -0.042(7) 0.003(6) 0.000(6)
C34 0.055(7) 0.060(8) 0.070(9) -0.046(7) -0.004(6) -0.008(6)
C35 0.065(8) 0.055(7) 0.045(7) -0.023(6) -0.022(6) 0.007(6)
C36 0.038(6) 0.040(6) 0.046(6) -0.023(5) -0.005(5) 0.008(5)
C41 0.025(5) 0.046(6) 0.031(5) -0.016(5) 0.002(4) 0.004(4)
C42 0.041(6) 0.030(5) 0.036(6) -0.010(5) 0.003(4) 0.002(4)
C43 0.034(6) 0.056(7) 0.027(6) -0.006(5) -0.005(4) 0.002(5)
C44 0.048(6) 0.075(8) 0.022(6) -0.024(6) 0.001(4) 0.017(6)
C45 0.056(7) 0.048(7) 0.052(7) -0.033(6) -0.004(5) 0.001(5)
C46 0.033(5) 0.049(6) 0.029(5) -0.017(5) -0.007(4) 0.009(5)
C51 0.028(5) 0.044(6) 0.039(6) -0.022(5) 0.007(4) -0.003(4)
C52 0.052(6) 0.051(6) 0.028(5) -0.022(5) 0.005(4) -0.019(5)
C53 0.047(6) 0.040(6) 0.043(6) -0.014(5) -0.013(5) -0.010(5)
C54 0.043(6) 0.043(6) 0.050(7) -0.008(5) -0.007(5) 0.000(5)
C55 0.035(6) 0.042(6) 0.048(7) -0.015(5) -0.001(5) -0.004(5)
C56 0.033(5) 0.041(6) 0.039(6) -0.014(5) -0.001(4) 0.000(4)
C61 0.026(5) 0.052(6) 0.034(6) -0.023(5) -0.010(4) 0.004(5)
C62 0.036(6) 0.044(6) 0.028(5) -0.010(5) -0.009(4) 0.008(5)
C63 0.048(6) 0.041(6) 0.033(6) -0.017(5) -0.007(5) 0.005(5)
C64 0.040(6) 0.048(6) 0.051(7) -0.033(6) -0.008(5) 0.017(5)
C65 0.034(6) 0.066(8) 0.064(8) -0.025(7) 0.001(5) 0.002(6)
C66 0.045(6) 0.052(7) 0.050(7) -0.020(6) -0.005(5) -0.005(5)
C71 0.040(5) 0.025(5) 0.030(5) -0.013(4) -0.002(4) 0.001(4)
C72 0.037(6) 0.033(5) 0.045(6) -0.017(5) 0.001(5) 0.002(4)
C73 0.030(6) 0.045(6) 0.070(8) -0.025(6) 0.003(5) 0.000(5)
C74 0.040(6) 0.037(6) 0.065(8) -0.029(6) -0.011(5) 0.006(5)
C75 0.049(6) 0.040(6) 0.042(6) -0.025(5) -0.009(5) 0.004(5)
C76 0.049(6) 0.029(5) 0.047(6) -0.019(5) 0.001(5) -0.005(5)
C81 0.043(6) 0.030(5) 0.044(6) -0.031(5) 0.010(5) -0.005(4)
C82 0.048(7) 0.051(7) 0.040(6) -0.009(5) 0.007(5) -0.013(5)
C83 0.043(7) 0.064(8) 0.046(7) -0.009(6) -0.010(5) 0.000(6)
C84 0.046(7) 0.061(8) 0.077(9) -0.042(7) 0.011(6) -0.006(6)
C85 0.053(7) 0.050(7) 0.044(7) -0.007(6) 0.005(5) -0.012(6)
C86 0.046(6) 0.043(6) 0.034(6) -0.008(5) 0.002(5) -0.004(5)
C91 0.042(6) 0.045(6) 0.034(6) -0.014(5) -0.003(4) -0.008(5)
C92 0.074(8) 0.053(7) 0.034(6) -0.020(6) -0.006(5) 0.004(6)
C93 0.064(7) 0.056(7) 0.045(7) -0.032(6) 0.003(5) -0.007(6)
C94 0.060(7) 0.064(8) 0.029(6) -0.020(6) -0.001(5) -0.017(6)
C95 0.050(7) 0.070(8) 0.028(6) -0.014(6) -0.005(5) -0.021(6)
C96 0.041(6) 0.038(6) 0.036(6) -0.007(5) -0.009(5) -0.003(5)
Cl3 0.084(2) 0.068(2) 0.076(2) -0.0304(19) -0.0065(19) -0.0079(18)
Cl4 0.0494(18) 0.082(2) 0.072(2) -0.0383(19) -0.0041(15) 0.0112(16)
C1S 0.054(8) 0.086(10) 0.083(10) -0.051(8) -0.006(7) -0.007(7)

loop_
_atom_type_symbol
_atom_type_description
_atom_type_scat_dispersion_real
_atom_type_scat_dispersion_imag
_atom_type_scat_source
C C 0.0033 0.0016 'International Tables Vol C Tables 4.2.6.8 and 6.1.1.4'
H H 0.0000 0.0000 'International Tables Vol C Tables 4.2.6.8 and 6.1.1.4'
Cl Cl 0.1484 0.1585 'International Tables Vol C Tables 4.2.6.8 and 6.1.1.4'
P P 0.1023 0.0942 'International Tables Vol C Tables 4.2.6.8 and 6.1.1.4'
Ru Ru -1.2594 0.8363 'International Tables Vol C Tables 4.2.6.8 and 6.1.1.4'

loop_
_exptl_crystal_face_index_h
_exptl_crystal_face_index_k
_exptl_crystal_face_index_l
_exptl_crystal_face_perp_dist
_exptl_oxdiff_crystal_face_indexfrac_h
_exptl_oxdiff_crystal_face_indexfrac_k
_exptl_oxdiff_crystal_face_indexfrac_l
_exptl_oxdiff_crystal_face_x
_exptl_oxdiff_crystal_face_y
_exptl_oxdiff_crystal_face_z
0 1 1 0.0244 -0.0000 0.9996 1.0008 0.0435 -0.0249 -0.0196
0 -1 -1 0.0244 0.0000 -0.9996 -1.0008 -0.0435 0.0249 0.0196
0 1 -2 0.0721 0.0040 1.0056 -1.9942 0.0560 0.1010 -0.0014
0 -1 2 0.0721 -0.0040 -1.0056 1.9942 -0.0560 -0.1010 0.0014
-1 -1 -1 0.0656 -0.9997 -1.0014 -1.0032 -0.0135 0.0142 0.0691
1 1 0 0.0618 1.0010 1.0034 0.0048 0.0176 0.0277 -0.0630
-1 0 0 0.0737 -0.9997 -0.0018 -0.0024 0.0300 -0.0106 0.0495
1 0 1 0.0700 0.9983 -0.0002 1.0007 -0.0342 -0.0313 -0.0556

loop_
_geom_angle_atom_site_label_1
_geom_angle_atom_site_label_2
_geom_angle_atom_site_label_3
_geom_angle
_geom_angle_site_symmetry_1
_geom_angle_site_symmetry_3
P1 Ru1 Cl1 82.03(8) . .
P2 Ru1 Cl1 83.41(8) . .
P2 Ru1 P1 71.77(8) . .
P2 Ru1 P4 174.94(9) . .
P3 Ru1 Cl1 96.86(8) . .
P3 Ru1 P1 178.45(9) . .
P3 Ru1 P2 107.06(9) . .
P3 Ru1 P4 71.39(9) . .
P4 Ru1 Cl1 101.52(8) . .
P4 Ru1 P1 109.86(9) . .
C1 Ru1 Cl1 177.3(2) . .
C1 Ru1 P1 96.1(2) . .
C1 Ru1 P2 94.1(2) . .
C1 Ru1 P3 85.0(3) . .
C1 Ru1 P4 81.0(2) . .
C11 P1 Ru1 94.6(3) . .
C21 P1 Ru1 121.6(2) . .
C21 P1 C11 105.9(4) . .
C31 P1 Ru1 126.1(2) . .
C31 P1 C11 104.3(4) . .
C31 P1 C21 101.1(3) . .
C11 P2 Ru1 95.4(3) . .
C41 P2 Ru1 124.8(2) . .
C41 P2 C11 103.5(4) . .
C41 P2 C51 102.7(3) . .
C51 P2 Ru1 120.7(2) . .
C51 P2 C11 106.6(4) . .
C12 P3 Ru1 94.7(3) . .
C12 P3 C61 106.2(4) . .
C12 P3 C71 106.8(4) . .
C61 P3 Ru1 122.6(2) . .
C61 P3 C71 101.3(3) . .
C71 P3 Ru1 122.9(2) . .
C12 P4 Ru1 93.2(3) . .
C12 P4 C91 105.6(4) . .
C81 P4 Ru1 125.1(2) . .
C81 P4 C12 105.1(4) . .
C81 P4 C91 102.0(3) . .
C91 P4 Ru1 122.3(2) . .
C2 C1 Ru1 176.1(10) . .
C1 C2 C3 169.3(12) . .
C4 C3 C2 123.8(9) . .
C4 C3 C8 115.3(9) . .
C8 C3 C2 120.9(10) . .
C3 C4 H4 119.6 . .
C5 C4 C3 120.8(10) . .
C5 C4 H4 119.6 . .
C4 C5 H5 117.9 . .
C4 C5 C6 124.2(11) . .
C6 C5 H5 117.9 . .
C5 C6 C9 124.8(11) . .
C7 C6 C5 117.1(9) . .
C7 C6 C9 118.0(11) . .
C6 C7 H7 119.8 . .
C8 C7 C6 120.4(12) . .
C8 C7 H7 119.8 . .
C3 C8 H8 119.0 . .
C7 C8 C3 122.0(12) . .
C7 C8 H8 119.0 . .
C6 C9 Cl2 115.8(9) . .
C10 C9 Cl2 115.7(9) . .
C10 C9 C6 128.5(12) . .
C9 C10 H10A 120.0 . .
C9 C10 H10B 120.0 . .
H10A C10 H10B 120.0 . .
P1 C11 P2 95.8(4) . .
P1 C11 H11A 112.6 . .
P1 C11 H11B 112.6 . .
P2 C11 H11A 112.6 . .
P2 C11 H11B 112.6 . .
H11A C11 H11B 110.1 . .
P3 C12 P4 96.3(4) . .
P3 C12 H12A 112.5 . .
P3 C12 H12B 112.5 . .
P4 C12 H12A 112.5 . .
P4 C12 H12B 112.5 . .
H12A C12 H12B 110.0 . .
C22 C21 P1 122.5(4) . .
C22 C21 C26 120.0 . .
C26 C21 P1 117.4(4) . .
C21 C22 H22 120.0 . .
C21 C22 C23 120.0 . .
C23 C22 H22 120.0 . .
C22 C23 H23 120.0 . .
C24 C23 C22 120.0 . .
C24 C23 H23 120.0 . .
C23 C24 H24 120.0 . .
C23 C24 C25 120.0 . .
C25 C24 H24 120.0 . .
C24 C25 H25 120.0 . .
C26 C25 C24 120.0 . .
C26 C25 H25 120.0 . .
C21 C26 H26 120.0 . .
C25 C26 C21 120.0 . .
C25 C26 H26 120.0 . .
C32 C31 P1 120.1(4) . .
C32 C31 C36 120.0 . .
C36 C31 P1 119.9(4) . .
C31 C32 H32 120.0 . .
C33 C32 C31 120.0 . .
C33 C32 H32 120.0 . .
C32 C33 H33 120.0 . .
C32 C33 C34 120.0 . .
C34 C33 H33 120.0 . .
C33 C34 H34 120.0 . .
C33 C34 C35 120.0 . .
C35 C34 H34 120.0 . .
C34 C35 H35 120.0 . .
C34 C35 C36 120.0 . .
C36 C35 H35 120.0 . .
C31 C36 H36 120.0 . .
C35 C36 C31 120.0 . .
C35 C36 H36 120.0 . .
C42 C41 P2 119.5(4) . .
C42 C41 C46 120.0 . .
C46 C41 P2 120.5(4) . .
C41 C42 H42 120.0 . .
C41 C42 C43 120.0 . .
C43 C42 H42 120.0 . .
C42 C43 H43 120.0 . .
C42 C43 C44 120.0 . .
C44 C43 H43 120.0 . .
C43 C44 H44 120.0 . .
C45 C44 C43 120.0 . .
C45 C44 H44 120.0 . .
C44 C45 H45 120.0 . .
C44 C45 C46 120.0 . .
C46 C45 H45 120.0 . .
C41 C46 H46 120.0 . .
C45 C46 C41 120.0 . .
C45 C46 H46 120.0 . .
C52 C51 P2 119.0(3) . .
C52 C51 C56 120.0 . .
C56 C51 P2 120.7(3) . .
C51 C52 H52 120.0 . .
C51 C52 C53 120.0 . .
C53 C52 H52 120.0 . .
C52 C53 H53 120.0 . .
C52 C53 C54 120.0 . .
C54 C53 H53 120.0 . .
C53 C54 H54 120.0 . .
C55 C54 C53 120.0 . .
C55 C54 H54 120.0 . .
C54 C55 H55 120.0 . .
C54 C55 C56 120.0 . .
C56 C55 H55 120.0 . .
C51 C56 H56 120.0 . .
C55 C56 C51 120.0 . .
C55 C56 H56 120.0 . .
C62 C61 P3 121.1(4) . .
C62 C61 C66 120.0 . .
C66 C61 P3 118.9(4) . .
C61 C62 H62 120.0 . .
C61 C62 C63 120.0 . .
C63 C62 H62 120.0 . .
C62 C63 H63 120.0 . .
C64 C63 C62 120.0 . .
C64 C63 H63 120.0 . .
C63 C64 H64 120.0 . .
C63 C64 C65 120.0 . .
C65 C64 H64 120.0 . .
C64 C65 H65 120.0 . .
C66 C65 C64 120.0 . .
C66 C65 H65 120.0 . .
C61 C66 H66 120.0 . .
C65 C66 C61 120.0 . .
C65 C66 H66 120.0 . .
C72 C71 P3 120.6(3) . .
C72 C71 C76 120.0 . .
C76 C71 P3 119.4(4) . .
C71 C72 H72 120.0 . .
C73 C72 C71 120.0 . .
C73 C72 H72 120.0 . .
C72 C73 H73 120.0 . .
C74 C73 C72 120.0 . .
C74 C73 H73 120.0 . .
C73 C74 H74 120.0 . .
C73 C74 C75 120.0 . .
C75 C74 H74 120.0 . .
C74 C75 H75 120.0 . .
C76 C75 C74 120.0 . .
C76 C75 H75 120.0 . .
C71 C76 H76 120.0 . .
C75 C76 C71 120.0 . .
C75 C76 H76 120.0 . .
C82 C81 P4 119.0(4) . .
C82 C81 C86 120.0 . .
C86 C81 P4 120.6(4) . .
C81 C82 H82 120.0 . .
C83 C82 C81 120.0 . .
C83 C82 H82 120.0 . .
C82 C83 H83 120.0 . .
C82 C83 C84 120.0 . .
C84 C83 H83 120.0 . .
C83 C84 H84 120.0 . .
C85 C84 C83 120.0 . .
C85 C84 H84 120.0 . .
C84 C85 H85 120.0 . .
C84 C85 C86 120.0 . .
C86 C85 H85 120.0 . .
C81 C86 H86 120.0 . .
C85 C86 C81 120.0 . .
C85 C86 H86 120.0 . .
C92 C91 P4 117.5(4) . .
C92 C91 C96 120.0 . .
C96 C91 P4 122.5(4) . .
C91 C92 H92 120.0 . .
C91 C92 C93 120.0 . .
C93 C92 H92 120.0 . .
C92 C93 H93 120.0 . .
C94 C93 C92 120.0 . .
C94 C93 H93 120.0 . .
C93 C94 H94 120.0 . .
C93 C94 C95 120.0 . .
C95 C94 H94 120.0 . .
C94 C95 H95 120.0 . .
C94 C95 C96 120.0 . .
C96 C95 H95 120.0 . .
C91 C96 H96 120.0 . .
C95 C96 C91 120.0 . .
C95 C96 H96 120.0 . .
Cl3 C1S Cl4 111.5(7) . .
Cl3 C1S H1SA 109.3 . .
Cl3 C1S H1SB 109.3 . .
Cl4 C1S H1SA 109.3 . .
Cl4 C1S H1SB 109.3 . .
H1SA C1S H1SB 108.0 . .
Cl5A C2SA Cl6A 107(3) . .
Cl5A C2SA H2SC 110.2 . .
Cl5A C2SA H2SD 110.2 . .
Cl6A C2SA H2SC 110.2 . .
Cl6A C2SA H2SD 110.2 . .
H2SC C2SA H2SD 108.5 . .
Cl5B C2SB H2SA 106.3 . .
Cl5B C2SB H2SB 106.3 . .
Cl6B C2SB Cl5B 124(3) . .
Cl6B C2SB H2SA 106.3 . .
Cl6B C2SB H2SB 106.3 . .
H2SA C2SB H2SB 106.4 . .
Cl7A C3S Cl7B 24.5(4) . .
Cl7A C3S Cl8A 108.8(10) . .
Cl7A C3S Cl8B 111.4(11) . .
Cl7A C3S H3SA 109.4 . .
Cl7A C3S H3SB 109.9 . .
Cl7B C3S Cl8A 112.7(11) . .
Cl7B C3S Cl8B 106.1(11) . .
Cl7B C3S H3SA 85.7 . .
Cl7B C3S H3SB 126.2 . .
Cl8A C3S Cl8B 20.7(4) . .
Cl8A C3S H3SA 109.4 . .
Cl8A C3S H3SB 109.8 . .
Cl8B C3S H3SA 89.7 . .
Cl8B C3S H3SB 124.5 . .
H3SA C3S H3SB 109.5 . .

loop_
_geom_bond_atom_site_label_1
_geom_bond_atom_site_label_2
_geom_bond_distance
_geom_bond_site_symmetry_2
Ru1 Cl1 2.490(2) .
Ru1 P1 2.371(2) .
Ru1 P2 2.342(3) .
Ru1 P3 2.325(2) .
Ru1 P4 2.361(3) .
Ru1 C1 2.042(10) .
Cl2 C9 1.743(12) .
P1 C11 1.858(10) .
P1 C21 1.839(5) .
P1 C31 1.838(5) .
P2 C11 1.865(9) .
P2 C41 1.806(5) .
P2 C51 1.849(5) .
P3 C12 1.829(9) .
P3 C61 1.839(5) .
P3 C71 1.842(5) .
P4 C12 1.843(9) .
P4 C81 1.824(5) .
P4 C91 1.845(5) .
C1 C2 1.109(13) .
C2 C3 1.478(14) .
C3 C4 1.430(14) .
C3 C8 1.437(15) .
C4 H4 0.9500 .
C4 C5 1.317(13) .
C5 H5 0.9500 .
C5 C6 1.401(15) .
C6 C7 1.390(15) .
C6 C9 1.475(14) .
C7 H7 0.9500 .
C7 C8 1.372(14) .
C8 H8 0.9500 .
C9 C10 1.330(15) .
C10 H10A 0.9500 .
C10 H10B 0.9500 .
C11 H11A 0.9900 .
C11 H11B 0.9900 .
C12 H12A 0.9900 .
C12 H12B 0.9900 .
C21 C22 1.3900 .
C21 C26 1.3900 .
C22 H22 0.9500 .
C22 C23 1.3900 .
C23 H23 0.9500 .
C23 C24 1.3900 .
C24 H24 0.9500 .
C24 C25 1.3900 .
C25 H25 0.9500 .
C25 C26 1.3900 .
C26 H26 0.9500 .
C31 C32 1.3900 .
C31 C36 1.3900 .
C32 H32 0.9500 .
C32 C33 1.3900 .
C33 H33 0.9500 .
C33 C34 1.3900 .
C34 H34 0.9500 .
C34 C35 1.3900 .
C35 H35 0.9500 .
C35 C36 1.3900 .
C36 H36 0.9500 .
C41 C42 1.3900 .
C41 C46 1.3900 .
C42 H42 0.9500 .
C42 C43 1.3900 .
C43 H43 0.9500 .
C43 C44 1.3900 .
C44 H44 0.9500 .
C44 C45 1.3900 .
C45 H45 0.9500 .
C45 C46 1.3900 .
C46 H46 0.9500 .
C51 C52 1.3900 .
C51 C56 1.3900 .
C52 H52 0.9500 .
C52 C53 1.3900 .
C53 H53 0.9500 .
C53 C54 1.3900 .
C54 H54 0.9500 .
C54 C55 1.3900 .
C55 H55 0.9500 .
C55 C56 1.3900 .
C56 H56 0.9500 .
C61 C62 1.3900 .
C61 C66 1.3900 .
C62 H62 0.9500 .
C62 C63 1.3900 .
C63 H63 0.9500 .
C63 C64 1.3900 .
C64 H64 0.9500 .
C64 C65 1.3900 .
C65 H65 0.9500 .
C65 C66 1.3900 .
C66 H66 0.9500 .
C71 C72 1.3900 .
C71 C76 1.3900 .
C72 H72 0.9500 .
C72 C73 1.3900 .
C73 H73 0.9500 .
C73 C74 1.3900 .
C74 H74 0.9500 .
C74 C75 1.3900 .
C75 H75 0.9500 .
C75 C76 1.3900 .
C76 H76 0.9500 .
C81 C82 1.3900 .
C81 C86 1.3900 .
C82 H82 0.9500 .
C82 C83 1.3900 .
C83 H83 0.9500 .
C83 C84 1.3900 .
C84 H84 0.9500 .
C84 C85 1.3900 .
C85 H85 0.9500 .
C85 C86 1.3900 .
C86 H86 0.9500 .
C91 C92 1.3900 .
C91 C96 1.3900 .
C92 H92 0.9500 .
C92 C93 1.3900 .
C93 H93 0.9500 .
C93 C94 1.3900 .
C94 H94 0.9500 .
C94 C95 1.3900 .
C95 H95 0.9500 .
C95 C96 1.3900 .
C96 H96 0.9500 .
Cl3 C1S 1.754(13) .
Cl4 C1S 1.776(13) .
C1S H1SA 0.9900 .
C1S H1SB 0.9900 .
Cl5A C2SA 1.62(5) .
Cl6A C2SA 1.79(5) .
C2SA H2SC 0.9900 .
C2SA H2SD 0.9900 .
Cl5B C2SB 1.73(4) .
Cl6B C2SB 1.59(5) .
C2SB H2SA 0.9900 .
C2SB H2SB 0.9900 .
Cl7A C3S 1.69(2) .
Cl7B C3S 1.69(2) .
Cl8A C3S 1.79(2) .
Cl8B C3S 1.82(2) .
C3S H3SA 0.9702 .
C3S H3SB 0.9699 .
